data_2011268
loop_
_publ_author_name
'Yoshinobu Inouye'

_publ_section_title
;(1<i>R</i>,8<i>R</i>,11<i>R</i>)-3,3,11-Trimethyl-6,6-ethylenedioxybicyclo[6.3.0]undecan-2-one
 and
 (1<i>R</i>,2<i>R</i>,8<i>R</i>,11<i>R</i>)-3,3,11-trimethyl-6,6-ethylenedioxybicyclo[6.3.0]undecan-2-ol
;
_journal_issue 8
_journal_name_full 'Acta Crystallographica Section C'
_journal_page_first e361
_journal_page_last e362
_journal_paper_doi 10.1107/S0108270100009616
_journal_volume 56
_journal_year 2000
_chemical_formula_moiety 'C16 H26 O3'
_chemical_formula_sum 'C16 H26 O3'
_chemical_formula_weight 266.37
_chemical_melting_point 361.5(5)
_chemical_name_systematic
;
(1R,8R,11R)-3,3,11-Trimethyl-6,6-ethylenedioxybicyclo[6.3.0]undecan-2-one
;
_space_group_IT_number 19
_symmetry_cell_setting orthorhombic
_symmetry_space_group_name_Hall 'P 2ac 2ab'
_symmetry_space_group_name_H-M 'P 21 21 21'
_audit_creation_method SHELXL
_cell_angle_alpha 90.00
_cell_angle_beta 90.00
_cell_angle_gamma 90.00
_cell_formula_units_Z 4
_cell_length_a 15.594(3)
_cell_length_b 16.837(2)
_cell_length_c 5.6919(8)
_cell_measurement_reflns_used 25
_cell_measurement_temperature 293(2)
_cell_measurement_theta_max 13.57
_cell_measurement_theta_min 10.01
_cell_volume 1494.4(4)
_computing_cell_refinement 'CAD4 Software (Enraf-Nonius, 1989)'
_computing_data_collection 'CAD4 Software (Enraf-Nonius, 1989)'
_computing_data_reduction 'MolEN (Fair, 1990)'
_computing_molecular_graphics 'ORTEPII (Johnson, 1976)'
_computing_publication_material 'SHELXL-93 (Sheldrick, 1993)'
_computing_structure_refinement 'SHELXL-93 (Sheldrick, 1993)'
_computing_structure_solution 'SHELXS-86 (Sheldrick, 1990)'
_diffrn_ambient_temperature 293(2)
_diffrn_measurement_device_type 'Enraf-Nonius CAD4'
_diffrn_measurement_method \w--2\q
_diffrn_radiation_monochromator graphite
_diffrn_radiation_source 'fine-focus sealed tube'
_diffrn_radiation_type MoK\a
_diffrn_radiation_wavelength .71073
_diffrn_reflns_av_R_equivalents .0000
_diffrn_reflns_av_sigmaI/netI .0653
_diffrn_reflns_limit_h_max 22
_diffrn_reflns_limit_h_min 0
_diffrn_reflns_limit_k_max 24
_diffrn_reflns_limit_k_min 0
_diffrn_reflns_limit_l_max 8
_diffrn_reflns_limit_l_min 0
_diffrn_reflns_number 2616
_diffrn_reflns_theta_max 30.51
_diffrn_reflns_theta_min 1.78
_diffrn_standards_decay_% 5.1
_diffrn_standards_interval_time 120
_diffrn_standards_number 3
_exptl_absorpt_coefficient_mu .080
_exptl_absorpt_correction_type none
_exptl_crystal_colour colourless
_exptl_crystal_density_diffrn 1.184
_exptl_crystal_density_meas ?
_exptl_crystal_description needle
_exptl_crystal_F_000 584
_exptl_crystal_size_max .50
_exptl_crystal_size_mid .20
_exptl_crystal_size_min .20
_refine_diff_density_max .440
_refine_diff_density_min -.418
_refine_ls_extinction_method none
_refine_ls_goodness_of_fit_all 1.066
_refine_ls_goodness_of_fit_ref 1.038
_refine_ls_hydrogen_treatment mixed
_refine_ls_matrix_type full
_refine_ls_number_parameters 243
_refine_ls_number_reflns 2616
_refine_ls_number_restraints 0
_refine_ls_restrained_S_all 1.066
_refine_ls_restrained_S_obs 1.038
_refine_ls_R_factor_all .172
_refine_ls_R_factor_gt .068
_refine_ls_shift/esd_mean .000
_refine_ls_shift/su_max .005
_refine_ls_structure_factor_coef Fsqd
_refine_ls_weighting_details 'w = 1/[\s^2^(Fo^2^)+(0.1375P)^2^] where P = (Fo^2^+2Fc^2^)/3'
_refine_ls_weighting_scheme calc
_refine_ls_wR_factor_all .253
_refine_ls_wR_factor_ref .168
_reflns_number_gt 1316
_reflns_number_total 2616
_reflns_threshold_expression I>2\s(I)
_cod_data_source_file qa0352.cif
_cod_data_source_block I
_cod_depositor_comments
;
The following automatic conversions were performed:

'_chemical_melting_point' value '361-362' was changed to '361.5(5)' -
the average value was taken and precision was estimated.

Automatic conversion script
Id: cif_fix_values 1646 2011-03-28 12:23:43Z adriana 

The following automatic conversions were performed:

'_chemical_melting_point' value '361-362' was changed to '361.5(5)' -
the average value was taken and precision was estimated.

Automatic conversion script
Id: cif_fix_values 1715 2011-07-08 13:25:40Z adriana 

The following automatic conversions were performed:

'_exptl_crystal_density_meas' value 'not measured' was changed to '?'
- the value is perceived as not measured.

Automatic conversion script
Id: cif_fix_values 3008 2015-01-20 13:52:24Z robertas 
;
_cod_database_code 2011268
_cod_database_fobs_code 2011268

loop_
_symmetry_equiv_pos_as_xyz
'x, y, z'
'-x+1/2, -y, z+1/2'
'x+1/2, -y+1/2, -z'
'-x, y+1/2, -z+1/2'

loop_
_atom_site_aniso_label
_atom_site_aniso_U_11
_atom_site_aniso_U_22
_atom_site_aniso_U_33
_atom_site_aniso_U_12
_atom_site_aniso_U_13
_atom_site_aniso_U_23
C1 .042(2) .042(2) .036(2) .005(2) .003(2) .008(2)
C2 .048(2) .049(2) .034(2) .004(2) .001(2) .003(2)
C3 .047(2) .072(3) .030(2) .011(2) .000(2) .000(2)
C4 .067(3) .071(3) .047(3) .028(3) -.004(3) .006(3)
C5 .113(5) .052(3) .063(4) .027(3) .002(4) -.003(3)
C6 .101(4) .044(2) .039(2) -.003(2) .012(3) -.008(2)
C7 .068(3) .060(3) .047(3) -.007(3) .009(3) -.003(2)
C8 .048(2) .057(3) .046(3) -.003(2) .002(2) .003(2)
C9 .045(3) .089(4) .080(4) .011(3) -.009(3) .009(4)
C10 .071(4) .069(4) .072(4) .021(3) -.005(3) .017(3)
C11 .053(2) .045(2) .054(3) .010(2) .011(2) .009(2)
O12 .055(2) .086(2) .044(2) .013(2) .013(2) .023(2)
C13 .057(3) .099(4) .054(3) .003(3) -.011(2) -.010(3)
C14 .051(3) .114(4) .050(3) .028(3) .003(2) -.005(3)
O15 .110(3) .052(2) .042(2) -.010(2) .019(2) -.003(2)
C16 .094(5) .061(3) .054(3) .000(3) .004(4) .012(3)
C17 .132(6) .049(3) .075(4) -.021(4) .001(5) .002(3)
O18 .173(5) .048(2) .050(2) -.020(3) .000(3) -.010(2)
C19 .088(4) .048(3) .087(4) .003(2) .012(4) -.003(3)

loop_
_atom_site_label
_atom_site_fract_x
_atom_site_fract_y
_atom_site_fract_z
_atom_site_U_iso_or_equiv
_atom_site_thermal_displace_type
_atom_site_calc_flag
_atom_site_refinement_flags
_atom_site_occupancy
_atom_site_disorder_group
_atom_site_type_symbol
C1 .0939(3) .1546(2) .0449(8) .0401(9) Uani d . 1 . C
H1 .079(3) .174(2) -.093(9) .033(11) Uiso d . 1 . H
C2 .0153(3) .1583(3) .2012(7) .0434(9) Uani d . 1 . C
C3 -.0642(3) .2008(3) .1090(8) .0497(11) Uani d . 1 . C
C4 -.0418(4) .2782(3) -.0232(10) .0616(13) Uani d . 1 . C
H4A -.003(4) .269(3) -.183(12) .076(17) Uiso d . 1 . H
H4B -.106(5) .298(4) -.062(15) .11(2) Uiso d . 1 . H
C5 .0053(5) .3437(4) .1119(12) .076(2) Uani d . 1 . C
H5A -.018(4) .350(3) .290(13) .073(16) Uiso d . 1 . H
H5B -.013(4) .390(5) .060(15) .11(2) Uiso d . 1 . H
C6 .1029(4) .3440(3) .1102(9) .0613(14) Uani d . 1 . C
C7 .1445(4) .2828(3) .2711(10) .0585(13) Uani d . 1 . C
H7A .194(4) .307(3) .289(12) .074(17) Uiso d . 1 . H
H7B .108(3) .275(3) .426(10) .053(13) Uiso d . 1 . H
C8 .1673(3) .2030(3) .1597(9) .0502(11) Uani d . 1 . C
H8 .200(3) .207(3) .039(10) .048(13) Uiso d . 1 . H
C9 .2080(4) .1444(4) .3337(12) .071(2) Uani d . 1 . C
H9A .182(4) .151(3) .499(14) .079(18) Uiso d . 1 . H
H9B .266(4) .151(3) .354(11) .074(17) Uiso d . 1 . H
C10 .1874(4) .0618(4) .2433(13) .071(2) Uani d . 1 . C
H10A .235(5) .031(4) .240(15) .10(2) Uiso d . 1 . H
H10B .157(4) .038(3) .353(11) .061(17) Uiso d . 1 . H
C11 .1350(3) .0721(3) .0209(9) .0509(11) Uani d . 1 . C
H11 .176(2) .078(2) -.107(8) .025(9) Uiso d . 1 . H
O12 .0156(2) .1274(2) .3950(6) .0616(10) Uani d . 1 . O
C13 -.1064(4) .1418(4) -.0611(10) .0699(15) Uani d . 1 . C
H13A -.1597 .1634 -.1164 .105 Uiso calc R 1 . H
H13B -.1170 .0926 .0189 .105 Uiso calc R 1 . H
H13C -.0689 .1326 -.1920 .105 Uiso calc R 1 . H
C14 -.1266(3) .2166(4) .3179(10) .072(2) Uani d . 1 . C
H14A -.1777 .2417 .2603 .108 Uiso calc R 1 . H
H14B -.0993 .2507 .4304 .108 Uiso calc R 1 . H
H14C -.1413 .1671 .3915 .108 Uiso calc R 1 . H
O15 .1365(3) .3371(2) -.1187(6) .0677(11) Uani d . 1 . O
C16 .1498(5) .4130(4) -.2090(12) .069(2) Uani d . 1 . C
H16A .108(3) .428(3) -.311(11) .059(15) Uiso d . 1 . H
H16B .203(5) .406(4) -.272(13) .08(2) Uiso d . 1 . H
C17 .1468(6) .4677(4) -.0039(14) .085(2) Uani d . 1 . C
H17A .212(6) .480(5) .027(18) .14(3) Uiso d . 1 . H
H17B .136(5) .512(5) .032(17) .12(3) Uiso d . 1 . H
O18 .1318(4) .4204(2) .1927(7) .090(2) Uani d . 1 . O
C19 .0740(4) .0043(3) -.0378(13) .074(2) Uani d . 1 . C
H19A .0462 .0150 -.1850 .112 Uiso calc R 1 . H
H19B .0316 -.0003 .0837 .112 Uiso calc R 1 . H
H19C .1057 -.0444 -.0491 .112 Uiso calc R 1 . H

loop_
_atom_type_symbol
_atom_type_description
_atom_type_scat_dispersion_real
_atom_type_scat_dispersion_imag
_atom_type_scat_source
C C .0033 .0016 'International Tables Vol C Tables 4.2.6.8 and 6.1.1.4'
H H .0000 .0000 'International Tables Vol C Tables 4.2.6.8 and 6.1.1.4'
O O .0106 .0060 'International Tables Vol C Tables 4.2.6.8 and 6.1.1.4'

loop_
_geom_angle_atom_site_label_1
_geom_angle_atom_site_label_2
_geom_angle_atom_site_label_3
_geom_angle
C2 C1 C11 115.3(4)
C2 C1 C8 109.2(4)
C11 C1 C8 101.8(4)
C2 C1 H1 107(3)
C11 C1 H1 111(3)
C8 C1 H1 112(3)
O12 C2 C1 120.7(4)
O12 C2 C3 121.0(4)
C1 C2 C3 118.4(4)
C2 C3 C13 105.2(4)
C2 C3 C4 112.3(4)
C13 C3 C4 109.6(4)
C2 C3 C14 109.0(4)
C13 C3 C14 108.9(4)
C4 C3 C14 111.6(4)
C5 C4 C3 118.1(5)
C5 C4 H4A 105(3)
C3 C4 H4A 114(3)
C5 C4 H4B 109(4)
C3 C4 H4B 99(4)
H4A C4 H4B 113(5)
C6 C5 C4 118.6(5)
C6 C5 H5A 110(3)
C4 C5 H5A 113(3)
C6 C5 H5B 108(5)
C4 C5 H5B 108(5)
H5A C5 H5B 97(6)
O15 C6 O18 105.0(4)
O15 C6 C5 112.2(5)
O18 C6 C5 108.3(5)
O15 C6 C7 109.9(4)
O18 C6 C7 106.0(5)
C5 C6 C7 114.8(5)
C6 C7 C8 116.4(4)
C6 C7 H7A 98(4)
C8 C7 H7A 104(4)
C6 C7 H7B 111(3)
C8 C7 H7B 111(3)
H7A C7 H7B 116(5)
C7 C8 C9 113.2(5)
C7 C8 C1 117.7(4)
C9 C8 C1 103.9(4)
C7 C8 H8 114(3)
C9 C8 H8 108(3)
C1 C8 H8 98(3)
C10 C9 C8 106.4(5)
C10 C9 H9A 109(3)
C8 C9 H9A 111(4)
C10 C9 H9B 111(3)
C8 C9 H9B 115(4)
H9A C9 H9B 105(6)
C11 C10 C9 107.1(5)
C11 C10 H10A 119(6)
C9 C10 H10A 111(4)
C11 C10 H10B 110(4)
C9 C10 H10B 107(4)
H10A C10 H10B 102(6)
C10 C11 C19 115.8(5)
C10 C11 C1 104.7(4)
C19 C11 C1 115.9(4)
C10 C11 H11 107(2)
C19 C11 H11 109(2)
C1 C11 H11 105(2)
C3 C13 H13A 109.5
C3 C13 H13B 109.5
H13A C13 H13B 109.5
C3 C13 H13C 109.5
H13A C13 H13C 109.5
H13B C13 H13C 109.5
C3 C14 H14A 109.5
C3 C14 H14B 109.5
H14A C14 H14B 109.5
C3 C14 H14C 109.5
H14A C14 H14C 109.5
H14B C14 H14C 109.5
C16 O15 C6 108.7(4)
O15 C16 C17 105.9(5)
O15 C16 H16A 113(3)
C17 C16 H16A 108(3)
O15 C16 H16B 100(4)
C17 C16 H16B 115(4)
H16A C16 H16B 116(5)
O18 C17 C16 106.4(5)
O18 C17 H17A 98(5)
C16 C17 H17A 103(6)
O18 C17 H17B 107(7)
C16 C17 H17B 143(7)
H17A C17 H17B 89(7)
C17 O18 C6 107.5(4)
C11 C19 H19A 109.5
C11 C19 H19B 109.5
H19A C19 H19B 109.5
C11 C19 H19C 109.5
H19A C19 H19C 109.5
H19B C19 H19C 109.5

loop_
_geom_bond_atom_site_label_1
_geom_bond_atom_site_label_2
_geom_bond_site_symmetry_2
_geom_bond_distance
_geom_bond_publ_flag
C1 C2 . 1.515(6) ?
C1 C11 . 1.537(6) ?
C1 C8 . 1.550(7) ?
C1 H1 . .88(5) ?
C2 O12 . 1.220(5) ?
C2 C3 . 1.524(6) ?
C3 C13 . 1.535(7) ?
C3 C4 . 1.545(7) ?
C3 C14 . 1.559(7) ?
C4 C5 . 1.531(9) ?
C4 H4A . 1.11(6) ?
C4 H4B . 1.08(7) ?
C5 C6 . 1.521(9) ?
C5 H5A . 1.08(7) ?
C5 H5B . .88(8) ?
C6 O15 . 1.410(6) ?
C6 O18 . 1.441(6) ?
C6 C7 . 1.525(8) ?
C7 C8 . 1.528(7) ?
C7 H7A . .88(6) ?
C7 H7B . 1.06(5) ?
C8 C9 . 1.535(8) ?
C8 H8 . .86(5) ?
C9 C10 . 1.517(9) ?
C9 H9A . 1.03(8) ?
C9 H9B . .91(6) ?
C10 C11 . 1.516(8) ?
C10 H10A . .90(7) ?
C10 H10B . .88(6) ?
C11 C19 . 1.522(8) ?
C11 H11 . .97(4) ?
C13 H13A . .96 ?
C13 H13B . .96 ?
C13 H13C . .96 ?
C14 H14A . .96 ?
C14 H14B . .96 ?
C14 H14C . .96 ?
O15 C16 . 1.393(7) ?
C16 C17 . 1.487(10) ?
C16 H16A . .91(6) ?
C16 H16B . .91(7) ?
C17 O18 . 1.393(8) ?
C17 H17A . 1.05(9) ?
C17 H17B . .79(8) ?
C19 H19A . .96 ?
C19 H19B . .96 ?
C19 H19C . .96 ?

loop_
_geom_torsion_atom_site_label_1
_geom_torsion_atom_site_label_2
_geom_torsion_atom_site_label_3
_geom_torsion_atom_site_label_4
_geom_torsion
_geom_torsion_publ_flag
C11 C1 C2 O12 47.5(6) ?
C8 C1 C2 O12 -66.2(5) ?
C11 C1 C2 C3 -131.8(4) ?
C8 C1 C2 C3 114.4(4) yes
O12 C2 C3 C13 -101.2(5) ?
C1 C2 C3 C13 78.1(5) ?
O12 C2 C3 C4 139.6(5) ?
C1 C2 C3 C4 -41.1(5) yes
O12 C2 C3 C14 15.4(6) ?
C1 C2 C3 C14 -165.3(4) ?
C2 C3 C4 C5 -60.3(6) yes
C13 C3 C4 C5 -176.9(5) ?
C14 C3 C4 C5 62.4(6) ?
C3 C4 C5 C6 90.5(7) yes
C4 C5 C6 O15 49.6(8) ?
C4 C5 C6 O18 165.0(5) ?
C4 C5 C6 C7 -76.8(7) yes
O15 C6 C7 C8 -34.4(7) ?
O18 C6 C7 C8 -147.3(5) ?
C5 C6 C7 C8 93.2(6) yes
C6 C7 C8 C9 -179.4(5) ?
C6 C7 C8 C1 -58.1(6) yes
C2 C1 C8 C7 -42.0(5) yes
C11 C1 C8 C7 -164.3(4) ?
C2 C1 C8 C9 83.9(5) ?
C11 C1 C8 C9 -38.3(5) ?
C7 C8 C9 C10 153.0(5) ?
C1 C8 C9 C10 24.3(6) ?
C8 C9 C10 C11 -.3(7) ?
C9 C10 C11 C19 -152.9(5) ?
C9 C10 C11 C1 -24.0(6) ?
C2 C1 C11 C10 -79.6(5) ?
C8 C1 C11 C10 38.4(5) ?
C2 C1 C11 C19 49.2(7) ?
C8 C1 C11 C19 167.2(5) ?
O18 C6 O15 C16 -25.2(7) ?
C5 C6 O15 C16 92.2(6) ?
C7 C6 O15 C16 -138.8(5) ?
C6 O15 C16 C17 15.9(8) ?
O15 C16 C17 O18 -.1(9) ?
C16 C17 O18 C6 -15.2(8) ?
O15 C6 O18 C17 24.9(7) ?
C5 C6 O18 C17 -95.1(7) ?
C7 C6 O18 C17 141.2(6) ?

loop_
_cod_related_entry_id
_cod_related_entry_database
_cod_related_entry_code
1 ChemSpider 21107272
